data_4508807
loop_
_publ_author_name
'Day, Graeme M.'
'Motherwell, W. D. Sam'

_publ_section_title
;
 An Experiment in Crystal Structure Prediction by Popular Vote
;
_journal_issue 9
_journal_name_full 'Crystal Growth &amp; Design'
_journal_page_first 1985
_journal_paper_doi 10.1021/cg060313r
_journal_volume 6
_journal_year 2006
_chemical_formula_moiety 'C7 H13 N1 O1'
_chemical_formula_sum 'C7 H13 N O'
_chemical_formula_weight 127.18
_chemical_name_common 3-quinuclidinol
_chemical_name_systematic
;
 3-quinuclidinol
;
_space_group_IT_number 14
_symmetry_cell_setting monoclinic
_symmetry_space_group_name_Hall '-P 2yn'
_symmetry_space_group_name_H-M 'P 1 21/n 1'
_atom_sites_solution_hydrogens geom
_atom_sites_solution_primary direct
_atom_sites_solution_secondary difmap
_audit_creation_method SHELXL-97
_cell_angle_alpha 90.00
_cell_angle_beta 92.9420(10)
_cell_angle_gamma 90.00
_cell_formula_units_Z 4
_cell_length_a 6.4549(3)
_cell_length_b 10.4034(4)
_cell_length_c 10.1283(5)
_cell_measurement_reflns_used 3741
_cell_measurement_temperature 120(2)
_cell_measurement_theta_max 27.48
_cell_measurement_theta_min 1.00
_cell_volume 679.25(5)
_computing_cell_refinement 'HKL Scalepack (Otwinowski & Minor 1997)'
_computing_data_collection 'Collect (Nonius B.V. 1998)'
_computing_data_reduction
;
 HKL Denzo and Scalepack (Otwinowski & Minor 1997)
;
_computing_publication_material 'SHELXL-97 (Sheldrick 1997)'
_computing_structure_refinement 'SHELXL-97 (Sheldrick 1997)'
_computing_structure_solution 'SIR-92 (Altomare et al. 1994)'
_diffrn_ambient_temperature 120(2)
_diffrn_measured_fraction_theta_full 0.994
_diffrn_measured_fraction_theta_max 0.994
_diffrn_measurement_device_type 'Nonius Kappa CCD'
_diffrn_measurement_method 'Thin slice \w and \f scans'
_diffrn_radiation_source 'fine-focus sealed tube'
_diffrn_radiation_type MoK\a
_diffrn_radiation_wavelength 0.71073
_diffrn_reflns_av_R_equivalents 0.0355
_diffrn_reflns_av_sigmaI/netI 0.0402
_diffrn_reflns_limit_h_max 8
_diffrn_reflns_limit_h_min -8
_diffrn_reflns_limit_k_max 13
_diffrn_reflns_limit_k_min -13
_diffrn_reflns_limit_l_max 13
_diffrn_reflns_limit_l_min -13
_diffrn_reflns_number 4753
_diffrn_reflns_theta_full 27.44
_diffrn_reflns_theta_max 27.44
_diffrn_reflns_theta_min 4.15
_exptl_absorpt_coefficient_mu 0.083
_exptl_absorpt_correction_T_max 0.982
_exptl_absorpt_correction_T_min 0.885
_exptl_absorpt_correction_type multi-scan
_exptl_absorpt_process_details
;
multi-scan from symmetry-related measurements 
 Sortav (Blessing 1995)
;
_exptl_crystal_colour colourless
_exptl_crystal_density_diffrn 1.244
_exptl_crystal_density_method 'not measured'
_exptl_crystal_description prism
_exptl_crystal_F_000 280
_exptl_crystal_size_max 0.32
_exptl_crystal_size_mid 0.25
_exptl_crystal_size_min 0.23
_refine_diff_density_max 0.851
_refine_diff_density_min -0.200
_refine_diff_density_rms 0.055
_refine_ls_extinction_method none
_refine_ls_goodness_of_fit_ref 1.091
_refine_ls_hydrogen_treatment constr
_refine_ls_matrix_type full
_refine_ls_number_parameters 83
_refine_ls_number_reflns 1538
_refine_ls_number_restraints 0
_refine_ls_restrained_S_all 1.091
_refine_ls_R_factor_all 0.0729
_refine_ls_R_factor_gt 0.0597
_refine_ls_shift/su_max 0.000
_refine_ls_shift/su_mean 0.000
_refine_ls_structure_factor_coef Fsqd
_refine_ls_weighting_details 'calc w=1/[\s^2^(Fo^2^)+(0.0699P)^2^+0.4775P] where P=(Fo^2^+2Fc^2^)/3'
_refine_ls_weighting_scheme calc
_refine_ls_wR_factor_gt 0.1513
_refine_ls_wR_factor_ref 0.1608
_reflns_number_gt 1263
_reflns_number_total 1538
_reflns_threshold_expression >2sigma(I)
_cod_data_source_file cg060313rsup4.cif
_cod_data_source_block wj0624
_cod_original_sg_symbol_H-M P21/n
_cod_database_code 4508807

loop_
_symmetry_equiv_pos_as_xyz
'x, y, z'
'-x+1/2, y+1/2, -z+1/2'
'-x, -y, -z'
'x-1/2, -y-1/2, z-1/2'

loop_
_atom_site_label
_atom_site_type_symbol
_atom_site_fract_x
_atom_site_fract_y
_atom_site_fract_z
_atom_site_U_iso_or_equiv
_atom_site_adp_type
_atom_site_occupancy
_atom_site_symmetry_multiplicity
_atom_site_calc_flag
_atom_site_refinement_flags
N1 N 0.5088(2) 0.21947(13) 0.08752(13) 0.0203(4) Uani 1 1 d .
O2 O 0.9219(2) 0.29364(15) 0.31107(13) 0.0343(4) Uani 1 1 d .
H2O H 0.9538 0.2903 0.3925 0.052 Uiso 1 1 calc R
C1 C 0.5649(2) 0.22176(17) 0.34138(16) 0.0208(4) Uani 1 1 d .
H1A H 0.5861 0.2228 0.4399 0.025 Uiso 1 1 calc R
C2 C 0.4703(3) 0.34888(17) 0.29287(17) 0.0255(4) Uani 1 1 d .
H2B H 0.5636 0.4210 0.3191 0.031 Uiso 1 1 calc R
H2C H 0.3352 0.3629 0.3326 0.031 Uiso 1 1 calc R
C3 C 0.4190(3) 0.11174(18) 0.29823(17) 0.0276(4) Uani 1 1 d .
H3A H 0.2841 0.1217 0.3393 0.033 Uiso 1 1 calc R
H3B H 0.4801 0.0283 0.3265 0.033 Uiso 1 1 calc R
C4 C 0.4400(3) 0.34288(18) 0.14101(18) 0.0321(5) Uani 1 1 d .
H4A H 0.2914 0.3558 0.1153 0.038 Uiso 1 1 calc R
H4B H 0.5192 0.4135 0.1018 0.038 Uiso 1 1 calc R
C5 C 0.3877(3) 0.11597(19) 0.14623(18) 0.0306(5) Uani 1 1 d .
H5A H 0.4295 0.0324 0.1092 0.037 Uiso 1 1 calc R
H5B H 0.2386 0.1290 0.1219 0.037 Uiso 1 1 calc R
C6 C 0.7714(3) 0.19821(19) 0.27803(16) 0.0250(4) Uani 1 1 d .
H6A H 0.8266 0.1119 0.3054 0.030 Uiso 1 1 calc R
C7 C 0.7292(3) 0.2010(2) 0.12661(17) 0.0339(5) Uani 1 1 d .
H7A H 0.8108 0.2715 0.0890 0.041 Uiso 1 1 calc R
H7B H 0.7772 0.1191 0.0888 0.041 Uiso 1 1 calc R

loop_
_atom_site_aniso_label
_atom_site_aniso_U_11
_atom_site_aniso_U_22
_atom_site_aniso_U_33
_atom_site_aniso_U_23
_atom_site_aniso_U_13
_atom_site_aniso_U_12
N1 0.0211(7) 0.0234(8) 0.0159(7) 0.0009(5) -0.0017(5) 0.0000(5)
O2 0.0240(7) 0.0561(10) 0.0227(7) 0.0046(6) -0.0015(5) -0.0109(6)
C1 0.0187(8) 0.0297(9) 0.0141(8) -0.0009(6) 0.0007(6) 0.0004(6)
C2 0.0297(9) 0.0242(9) 0.0223(9) -0.0053(7) -0.0009(7) 0.0013(7)
C3 0.0333(10) 0.0272(9) 0.0223(9) 0.0033(7) 0.0024(7) -0.0050(7)
C4 0.0491(12) 0.0227(9) 0.0236(9) -0.0012(7) -0.0063(8) 0.0076(8)
C5 0.0403(11) 0.0283(10) 0.0230(9) -0.0013(7) -0.0011(8) -0.0116(8)
C6 0.0196(8) 0.0384(10) 0.0167(8) 0.0000(7) -0.0009(6) 0.0028(7)
C7 0.0202(9) 0.0658(14) 0.0156(8) -0.0031(8) 0.0002(7) 0.0057(8)

loop_
_atom_type_symbol
_atom_type_description
_atom_type_scat_dispersion_real
_atom_type_scat_dispersion_imag
_atom_type_scat_source
C C 0.0033 0.0016 'International Tables Vol C Tables 4.2.6.8 and 6.1.1.4'
H H 0.0000 0.0000 'International Tables Vol C Tables 4.2.6.8 and 6.1.1.4'
N N 0.0061 0.0033 'International Tables Vol C Tables 4.2.6.8 and 6.1.1.4'
O O 0.0106 0.0060 'International Tables Vol C Tables 4.2.6.8 and 6.1.1.4'

loop_
_geom_angle_atom_site_label_1
_geom_angle_atom_site_label_2
_geom_angle_atom_site_label_3
_geom_angle
C7 N1 C4 108.74(15)
C7 N1 C5 108.78(15)
C4 N1 C5 108.22(15)
C2 C1 C6 110.29(14)
C2 C1 C3 108.99(14)
C6 C1 C3 107.29(14)
C1 C2 C4 108.30(13)
C1 C3 C5 108.10(14)
N1 C4 C2 112.18(14)
N1 C5 C3 112.23(14)
O2 C6 C1 113.00(15)
O2 C6 C7 107.78(15)
C1 C6 C7 107.50(13)
N1 C7 C6 112.89(14)

loop_
_geom_bond_atom_site_label_1
_geom_bond_atom_site_label_2
_geom_bond_distance
N1 C7 1.470(2)
N1 C4 1.471(2)
N1 C5 1.474(2)
O2 C6 1.417(2)
C1 C2 1.527(2)
C1 C6 1.529(2)
C1 C3 1.532(2)
C2 C4 1.542(2)
C3 C5 1.543(2)
C6 C7 1.544(2)
